data_4080616
loop_
_publ_author_name
'Adams, Richard D.'
'Chen, Mingwei'
'Elpitiya, Gaya'
'Yang, Xinzheng'
'Zhang, Qiang'

_publ_section_title
;
 Semibridging Phenyl Ligands in Iridium--Copper and Iridium--Silver
 Cluster Compounds: Synthesis, Structures, and Bonding
;
_journal_issue 8
_journal_name_full Organometallics
_journal_page_first 2416
_journal_paper_doi 10.1021/om400133w
_journal_volume 32
_journal_year 2013
_chemical_formula_sum 'C19 H8 Ag Ir4 N O11'
_chemical_formula_weight 1302.93
_chemical_name_systematic
; 
 ? 
;
_space_group_IT_number 4
_symmetry_cell_setting monoclinic
_symmetry_space_group_name_Hall 'P 2yb'
_symmetry_space_group_name_H-M 'P 1 21 1'
_atom_sites_solution_hydrogens geom
_atom_sites_solution_primary direct
_atom_sites_solution_secondary difmap
_audit_creation_method SHELXL-97
_cell_angle_alpha 90.00
_cell_angle_beta 99.7550(10)
_cell_angle_gamma 90.00
_cell_formula_units_Z 2
_cell_length_a 8.4194(6)
_cell_length_b 11.4307(8)
_cell_length_c 13.5542(9)
_cell_measurement_reflns_used 6315
_cell_measurement_temperature 294(2)
_cell_measurement_theta_max 28.35
_cell_measurement_theta_min 2.45
_cell_volume 1285.59(15)
_computing_structure_refinement 'SHELXL-97 (Sheldrick, 1997)'
_computing_structure_solution 'SHELXS-97 (Sheldrick, 1990)'
_diffrn_ambient_temperature 294(2)
_diffrn_measured_fraction_theta_full 0.997
_diffrn_measured_fraction_theta_max 0.997
_diffrn_radiation_monochromator graphite
_diffrn_radiation_source 'fine-focus sealed tube'
_diffrn_radiation_type MoK\a
_diffrn_radiation_wavelength 0.71073
_diffrn_reflns_av_R_equivalents 0.0752
_diffrn_reflns_av_sigmaI/netI 0.0615
_diffrn_reflns_limit_h_max 10
_diffrn_reflns_limit_h_min -10
_diffrn_reflns_limit_k_max 13
_diffrn_reflns_limit_k_min -13
_diffrn_reflns_limit_l_max 16
_diffrn_reflns_limit_l_min -16
_diffrn_reflns_number 14129
_diffrn_reflns_theta_full 25.02
_diffrn_reflns_theta_max 25.02
_diffrn_reflns_theta_min 2.35
_diffrn_standards_decay_% <1
_exptl_absorpt_coefficient_mu 21.431
_exptl_absorpt_correction_T_max 1.000
_exptl_absorpt_correction_T_min 0.351260
_exptl_absorpt_correction_type multi-scan
_exptl_crystal_colour orange
_exptl_crystal_density_diffrn 3.366
_exptl_crystal_density_method 'not measured'
_exptl_crystal_description Plate
_exptl_crystal_F_000 1144
_exptl_crystal_size_max 0.36
_exptl_crystal_size_mid 0.20
_exptl_crystal_size_min 0.06
_refine_diff_density_max 2.561
_refine_diff_density_min -2.208
_refine_diff_density_rms 0.335
_refine_ls_abs_structure_details 'Flack H D (1983), Acta Cryst. A39, 876-881'
_refine_ls_abs_structure_Flack 0.174(15)
_refine_ls_extinction_method none
_refine_ls_goodness_of_fit_ref 1.026
_refine_ls_hydrogen_treatment constr
_refine_ls_matrix_type full
_refine_ls_number_parameters 327
_refine_ls_number_reflns 4497
_refine_ls_number_restraints 1
_refine_ls_restrained_S_all 1.026
_refine_ls_R_factor_all 0.0406
_refine_ls_R_factor_gt 0.0396
_refine_ls_shift/su_max 0.000
_refine_ls_shift/su_mean 0.000
_refine_ls_structure_factor_coef Fsqd
_refine_ls_weighting_details 'calc w=1/[\s^2^(Fo^2^)+(0.0774P)^2^+0.0000P] where P=(Fo^2^+2Fc^2^)/3'
_refine_ls_weighting_scheme calc
_refine_ls_wR_factor_gt 0.1115
_refine_ls_wR_factor_ref 0.1125
_reflns_number_gt 4339
_reflns_number_total 4497
_reflns_threshold_expression >2sigma(I)
_cod_data_source_file om400133w_si_002.cif
_cod_data_source_block compound5
_cod_depositor_comments
;
The following automatic conversions were performed:

'_symmetry_cell_setting' value 'Monoclinic' changed to 'monoclinic'
according to /home/saulius/struct/CIF-dictionaries/cif_core.dic
dictionary named 'cif_core.dic' version 2.4.2 from 2011-04-26.

Automatic conversion script
Id: cif_fix_values 1891 2012-01-12 08:04:46Z andrius 
;
_cod_original_sg_symbol_H-M P2(1)
_cod_database_code 4080616

loop_
_symmetry_equiv_pos_as_xyz
'x, y, z'
'-x, y+1/2, -z'

loop_
_atom_site_label
_atom_site_type_symbol
_atom_site_fract_x
_atom_site_fract_y
_atom_site_fract_z
_atom_site_U_iso_or_equiv
_atom_site_adp_type
_atom_site_occupancy
_atom_site_symmetry_multiplicity
_atom_site_calc_flag
_atom_site_refinement_flags
Ir1 Ir 0.47540(5) 1.02717(7) 0.29257(4) 0.03861(16) Uani 1 1 d .
Ir2 Ir 0.68071(6) 0.89922(4) 0.20006(4) 0.03089(16) Uani 1 1 d .
Ir3 Ir 0.41785(5) 1.01925(7) 0.08894(3) 0.03361(15) Uani 1 1 d .
Ir4 Ir 0.67736(7) 1.14511(4) 0.19087(4) 0.03740(19) Uani 1 1 d .
Ag1 Ag 0.71426(11) 1.01303(15) 0.01588(7) 0.0436(3) Uani 1 1 d .
N1 N 0.8246(14) 1.0138(16) -0.1193(9) 0.053(3) Uani 1 1 d .
C1 C 0.8773(16) 1.015(2) -0.1884(12) 0.054(4) Uani 1 1 d .
C2 C 0.945(2) 1.024(4) -0.2771(12) 0.088(7) Uani 1 1 d .
H2A H 0.8685 1.0598 -0.3290 0.132 Uiso 1 1 calc R
H2B H 0.9729 0.9479 -0.2981 0.132 Uiso 1 1 calc R
H2C H 1.0407 1.0719 -0.2643 0.132 Uiso 1 1 calc R
C3 C 0.476(2) 0.8284(15) 0.1236(10) 0.036(4) Uani 1 1 d .
C4 C 0.4583(19) 1.2020(15) 0.1047(12) 0.039(4) Uani 1 1 d .
C5 C 0.8523(14) 1.0076(15) 0.2719(11) 0.042(3) Uani 1 1 d .
C11 C 0.339(2) 0.894(2) 0.3126(11) 0.051(5) Uani 1 1 d .
C12 C 0.6158(17) 1.024(3) 0.4146(9) 0.059(5) Uani 1 1 d .
C13 C 0.333(3) 1.157(2) 0.3045(17) 0.066(6) Uani 1 1 d .
C14 C 0.721(2) 0.7697(14) 0.3115(11) 0.038(3) Uani 1 1 d .
C15 C 0.621(2) 0.6743(15) 0.3203(13) 0.053(4) Uani 1 1 d .
H15 H 0.5260 0.6711 0.2739 0.064 Uiso 1 1 calc R
C16 C 0.643(2) 0.5882(17) 0.3863(14) 0.065(5) Uani 1 1 d .
H16 H 0.5731 0.5250 0.3819 0.078 Uiso 1 1 calc R
C17 C 0.775(2) 0.5954(18) 0.4616(13) 0.063(5) Uani 1 1 d .
H17 H 0.7905 0.5406 0.5131 0.076 Uiso 1 1 calc R
C18 C 0.882(2) 0.6859(17) 0.4589(14) 0.064(5) Uani 1 1 d .
H18 H 0.9772 0.6874 0.5049 0.077 Uiso 1 1 calc R
C19 C 0.850(2) 0.7730(18) 0.3901(15) 0.067(5) Uani 1 1 d .
H19 H 0.9182 0.8376 0.3959 0.080 Uiso 1 1 calc R
C21 C 0.814(2) 0.8046(15) 0.1394(11) 0.046(4) Uani 1 1 d .
C31 C 0.3821(17) 1.0042(15) -0.0531(8) 0.041(3) Uani 1 1 d .
C32 C 0.1995(14) 1.008(2) 0.0962(11) 0.053(4) Uani 1 1 d .
C41 C 0.823(2) 1.2225(18) 0.1186(14) 0.048(4) Uani 1 1 d .
C42 C 0.710(3) 1.2514(15) 0.2989(19) 0.061(5) Uani 1 1 d .
O3 O 0.3992(17) 0.7469(13) 0.1019(10) 0.052(3) Uani 1 1 d .
O4 O 0.3884(17) 1.2882(12) 0.0857(12) 0.059(4) Uani 1 1 d .
O5 O 0.9738(11) 1.0225(15) 0.3207(7) 0.053(2) Uani 1 1 d .
O11 O 0.262(2) 0.8194(15) 0.3232(18) 0.095(6) Uani 1 1 d .
O12 O 0.7010(17) 1.035(3) 0.4957(9) 0.110(7) Uani 1 1 d .
O13 O 0.253(3) 1.2353(19) 0.3093(18) 0.107(7) Uani 1 1 d .
O21 O 0.901(2) 0.7398(15) 0.1091(13) 0.072(4) Uani 1 1 d .
O31 O 0.3422(14) 0.9918(11) -0.1367(8) 0.062(3) Uani 1 1 d .
O32 O 0.0664(12) 1.008(2) 0.1007(11) 0.091(5) Uani 1 1 d .
O41 O 0.912(2) 1.2780(15) 0.0818(13) 0.084(6) Uani 1 1 d .
O42 O 0.736(3) 1.3124(14) 0.3640(12) 0.110(7) Uani 1 1 d .

loop_
_atom_site_aniso_label
_atom_site_aniso_U_11
_atom_site_aniso_U_22
_atom_site_aniso_U_33
_atom_site_aniso_U_23
_atom_site_aniso_U_13
_atom_site_aniso_U_12
Ir1 0.0370(3) 0.0401(3) 0.0412(3) 0.0003(3) 0.01378(19) 0.0065(3)
Ir2 0.0266(3) 0.0284(3) 0.0383(3) 0.0012(2) 0.0072(2) 0.0020(2)
Ir3 0.0249(2) 0.0346(3) 0.0415(3) 0.0029(3) 0.00627(17) 0.0013(3)
Ir4 0.0346(4) 0.0296(3) 0.0482(4) -0.0023(3) 0.0075(3) -0.0028(3)
Ag1 0.0383(5) 0.0482(6) 0.0475(5) 0.0031(6) 0.0165(4) -0.0004(6)
N1 0.055(7) 0.050(7) 0.060(7) -0.007(8) 0.025(6) -0.011(9)
C1 0.042(7) 0.049(9) 0.075(10) -0.019(11) 0.019(7) 0.002(10)
C2 0.077(11) 0.14(2) 0.045(9) 0.019(17) 0.010(8) -0.03(2)
C3 0.042(9) 0.042(8) 0.020(6) -0.006(6) -0.004(6) -0.003(7)
C4 0.031(8) 0.048(9) 0.038(8) 0.017(7) 0.006(6) -0.008(7)
C5 0.031(6) 0.038(9) 0.055(8) -0.002(7) 0.001(5) 0.000(7)
C11 0.062(11) 0.073(12) 0.027(8) 0.007(9) 0.030(7) -0.004(11)
C12 0.058(8) 0.101(13) 0.018(6) 0.003(10) 0.008(5) 0.026(15)
C13 0.059(14) 0.053(12) 0.094(17) -0.007(11) 0.040(12) -0.003(10)
C14 0.041(8) 0.040(8) 0.031(7) -0.014(6) 0.004(6) 0.012(7)
C15 0.063(11) 0.046(9) 0.055(10) 0.004(8) 0.022(8) -0.004(8)
C16 0.073(13) 0.054(11) 0.067(11) 0.015(9) 0.006(9) 0.000(9)
C17 0.083(13) 0.068(12) 0.041(9) 0.015(8) 0.019(9) 0.019(10)
C18 0.060(11) 0.068(12) 0.062(12) -0.007(9) 0.000(9) 0.007(9)
C19 0.054(10) 0.063(11) 0.080(13) 0.024(11) 0.003(9) 0.000(9)
C21 0.064(12) 0.044(9) 0.031(8) -0.008(7) 0.009(7) 0.005(8)
C31 0.067(8) 0.051(10) 0.011(5) 0.007(6) 0.018(5) 0.000(8)
C32 0.021(6) 0.067(12) 0.068(9) 0.010(10) 0.000(5) 0.002(8)
C41 0.030(8) 0.065(11) 0.049(9) -0.003(8) 0.011(6) -0.006(8)
C42 0.061(12) 0.027(8) 0.094(15) 0.007(9) 0.012(10) -0.003(8)
O3 0.052(8) 0.045(7) 0.051(7) -0.006(5) -0.012(5) -0.006(6)
O4 0.048(8) 0.035(6) 0.096(10) 0.011(7) 0.015(7) 0.014(6)
O5 0.050(5) 0.049(5) 0.055(6) -0.004(8) -0.001(4) -0.005(8)
O11 0.070(11) 0.058(9) 0.17(2) 0.034(11) 0.060(11) -0.001(8)
O12 0.082(8) 0.20(2) 0.046(7) 0.022(12) 0.008(6) 0.049(16)
O13 0.125(17) 0.087(12) 0.124(16) 0.019(11) 0.063(13) 0.065(13)
O21 0.070(9) 0.063(9) 0.090(10) 0.008(8) 0.033(8) 0.029(7)
O31 0.071(7) 0.067(10) 0.048(7) 0.016(6) 0.009(5) 0.004(6)
O32 0.027(5) 0.144(16) 0.103(10) 0.013(14) 0.017(5) -0.002(11)
O41 0.090(12) 0.071(10) 0.104(12) -0.008(9) 0.053(10) -0.038(9)
O42 0.170(19) 0.066(10) 0.080(11) -0.049(9) -0.018(11) 0.001(11)

loop_
_atom_type_symbol
_atom_type_description
_atom_type_scat_dispersion_real
_atom_type_scat_dispersion_imag
_atom_type_scat_source
C C 0.0033 0.0016 'International Tables Vol C Tables 4.2.6.8 and 6.1.1.4'
H H 0.0000 0.0000 'International Tables Vol C Tables 4.2.6.8 and 6.1.1.4'
O O 0.0106 0.0060 'International Tables Vol C Tables 4.2.6.8 and 6.1.1.4'
Ag Ag -0.8971 1.1015 'International Tables Vol C Tables 4.2.6.8 and 6.1.1.4'
Ir Ir -1.4442 7.9887 'International Tables Vol C Tables 4.2.6.8 and 6.1.1.4'
N N 0.0061 0.0033 'International Tables Vol C Tables 4.2.6.8 and 6.1.1.4'

loop_
_geom_angle_atom_site_label_1
_geom_angle_atom_site_label_2
_geom_angle_atom_site_label_3
_geom_angle
C12 Ir1 C13 104.4(11)
C12 Ir1 C11 99.4(10)
C13 Ir1 C11 101.4(6)
C12 Ir1 Ir4 95.8(7)
C13 Ir1 Ir4 96.5(7)
C11 Ir1 Ir4 152.8(5)
C12 Ir1 Ir3 151.3(4)
C13 Ir1 Ir3 96.0(7)
C11 Ir1 Ir3 96.2(4)
Ir4 Ir1 Ir3 61.44(2)
C12 Ir1 Ir2 92.4(6)
C13 Ir1 Ir2 154.4(6)
C11 Ir1 Ir2 94.6(6)
Ir4 Ir1 Ir2 62.190(16)
Ir3 Ir1 Ir2 62.198(19)
C21 Ir2 C5 97.7(7)
C21 Ir2 C3 93.9(7)
C5 Ir2 C3 165.5(6)
C21 Ir2 C14 82.5(7)
C5 Ir2 C14 94.0(6)
C3 Ir2 C14 96.2(6)
C21 Ir2 Ir1 176.7(6)
C5 Ir2 Ir1 84.6(4)
C3 Ir2 Ir1 84.2(5)
C14 Ir2 Ir1 94.9(4)
C21 Ir2 Ir4 124.5(6)
C5 Ir2 Ir4 53.9(4)
C3 Ir2 Ir4 112.1(5)
C14 Ir2 Ir4 137.3(4)
Ir1 Ir2 Ir4 58.81(2)
C21 Ir2 Ir3 122.0(5)
C5 Ir2 Ir3 113.0(4)
C3 Ir2 Ir3 52.9(5)
C14 Ir2 Ir3 138.2(5)
Ir1 Ir2 Ir3 58.818(18)
Ir4 Ir2 Ir3 59.21(2)
C21 Ir2 Ag1 73.8(5)
C5 Ir2 Ag1 88.5(4)
C3 Ir2 Ag1 86.4(4)
C14 Ir2 Ag1 156.4(4)
Ir1 Ir2 Ag1 108.68(4)
Ir4 Ir2 Ag1 60.69(4)
Ir3 Ir2 Ag1 59.87(2)
C32 Ir3 C31 93.4(6)
C32 Ir3 C4 101.8(8)
C31 Ir3 C4 100.7(7)
C32 Ir3 C3 96.0(8)
C31 Ir3 C3 96.6(6)
C4 Ir3 C3 154.3(5)
C32 Ir3 Ir1 87.5(5)
C31 Ir3 Ir1 176.6(5)
C4 Ir3 Ir1 82.4(4)
C3 Ir3 Ir1 80.0(3)
C32 Ir3 Ir4 135.1(6)
C31 Ir3 Ir4 121.7(4)
C4 Ir3 Ir4 48.8(4)
C3 Ir3 Ir4 105.7(4)
Ir1 Ir3 Ir4 59.27(2)
C32 Ir3 Ir2 129.3(6)
C31 Ir3 Ir2 118.2(5)
C4 Ir3 Ir2 109.1(4)
C3 Ir3 Ir2 45.4(4)
Ir1 Ir3 Ir2 58.984(19)
Ir4 Ir3 Ir2 60.380(16)
C32 Ir3 Ag1 162.1(5)
C31 Ir3 Ag1 69.1(4)
C4 Ir3 Ag1 85.7(4)
C3 Ir3 Ag1 82.9(4)
Ir1 Ir3 Ag1 109.80(3)
Ir4 Ir3 Ag1 61.49(3)
Ir2 Ir3 Ag1 61.06(3)
C42 Ir4 C41 94.4(9)
C42 Ir4 C4 103.3(8)
C41 Ir4 C4 98.7(7)
C42 Ir4 C5 94.1(7)
C41 Ir4 C5 98.3(7)
C4 Ir4 C5 154.5(6)
C42 Ir4 Ir1 87.0(7)
C41 Ir4 Ir1 177.8(6)
C4 Ir4 Ir1 82.6(4)
C5 Ir4 Ir1 79.9(4)
C42 Ir4 Ir3 135.9(7)
C41 Ir4 Ir3 120.3(5)
C4 Ir4 Ir3 49.1(5)
C5 Ir4 Ir3 105.6(4)
Ir1 Ir4 Ir3 59.30(2)
C42 Ir4 Ir2 127.6(6)
C41 Ir4 Ir2 118.8(6)
C4 Ir4 Ir2 109.5(5)
C5 Ir4 Ir2 45.2(4)
Ir1 Ir4 Ir2 59.00(2)
Ir3 Ir4 Ir2 60.41(2)
C42 Ir4 Ag1 163.2(7)
C41 Ir4 Ag1 69.6(6)
C4 Ir4 Ag1 84.9(5)
C5 Ir4 Ag1 83.4(4)
Ir1 Ir4 Ag1 108.80(4)
Ir3 Ir4 Ag1 60.23(2)
Ir2 Ir4 Ag1 60.65(4)
N1 Ag1 Ir3 144.6(3)
N1 Ag1 Ir2 147.9(5)
Ir3 Ag1 Ir2 59.07(2)
N1 Ag1 Ir4 144.0(4)
Ir3 Ag1 Ir4 58.27(3)
Ir2 Ag1 Ir4 58.66(2)
C1 N1 Ag1 178.6(15)
N1 C1 C2 176(3)
O3 C3 Ir2 148.5(14)
O3 C3 Ir3 129.6(12)
Ir2 C3 Ir3 81.7(6)
O4 C4 Ir4 138.7(14)
O4 C4 Ir3 138.7(14)
Ir4 C4 Ir3 82.1(6)
O5 C5 Ir2 150.8(17)
O5 C5 Ir4 128.2(16)
Ir2 C5 Ir4 80.9(4)
O11 C11 Ir1 179(2)
O12 C12 Ir1 173(3)
O13 C13 Ir1 177(2)
C19 C14 C15 111.2(16)
C19 C14 Ir2 123.0(14)
C15 C14 Ir2 125.7(12)
C16 C15 C14 128.2(18)
C15 C16 C17 117.6(19)
C16 C17 C18 118.3(17)
C19 C18 C17 121.0(18)
C18 C19 C14 123.0(19)
O21 C21 Ir2 174.1(16)
O31 C31 Ir3 171.7(12)
O32 C32 Ir3 176(3)
O41 C41 Ir4 173.2(18)
O42 C42 Ir4 177(2)

loop_
_geom_bond_atom_site_label_1
_geom_bond_atom_site_label_2
_geom_bond_distance
Ir1 C12 1.864(13)
Ir1 C13 1.93(3)
Ir1 C11 1.95(2)
Ir1 Ir4 2.7209(9)
Ir1 Ir3 2.7217(7)
Ir1 Ir2 2.7264(8)
Ir2 C21 1.852(18)
Ir2 C5 2.023(15)
Ir2 C3 2.024(15)
Ir2 C14 2.102(16)
Ir2 Ir4 2.8133(6)
Ir2 Ir3 2.8141(7)
Ir2 Ag1 2.8711(13)
Ir3 C32 1.862(12)
Ir3 C31 1.905(11)
Ir3 C4 2.122(18)
Ir3 C3 2.268(17)
Ir3 Ir4 2.7802(8)
Ir3 Ag1 2.8374(10)
Ir4 C42 1.89(2)
Ir4 C41 1.913(18)
Ir4 C4 2.112(16)
Ir4 C5 2.301(15)
Ir4 Ag1 2.8724(14)
Ag1 N1 2.190(12)
N1 C1 1.102(18)
C1 C2 1.42(2)
C3 O3 1.14(2)
C4 O4 1.15(2)
C5 O5 1.133(15)
C11 O11 1.10(3)
C12 O12 1.211(19)
C13 O13 1.13(3)
C14 C19 1.38(2)
C14 C15 1.40(2)
C15 C16 1.32(2)
C16 C17 1.37(3)
C17 C18 1.38(3)
C18 C19 1.36(3)
C21 O21 1.16(2)
C31 O31 1.135(16)
C32 O32 1.133(16)
C41 O41 1.16(2)
C42 O42 1.12(3)
